data_2244087
loop_
_publ_author_name
'Naghiyev, Farid N.'
'Khrustalev, Victor N.'
'Novikov, Anton P.'
'Akkurt, Mehmet'
'Rzayev, Rovnag M.'
'Akobirshoeva, Anzurat A.'
'Mamedov, Ibrahim G.'

_publ_section_title
;
 Crystal structure and Hirshfeld surface analysis of
 5-amino-5'-bromo-2'-oxo-2,3-dihydro-1<i>H</i>-spiro[imidazo[1,2-<i>a</i>]pyridine-7,3'-indoline]-6,8-dicarbonitrile
 dimethyl sulfoxide disolvate
;
_journal_coeditor_code ZV2013
_journal_issue 6
_journal_name_full 'Acta Crystallographica Section E'
_journal_page_first
;
;
_journal_paper_doi 10.1107/S2056989022004741
_journal_volume 78
_journal_year 2022
_chemical_formula_iupac 'C16 H11 Br N6 O, 2C2 H6 O S'
_chemical_formula_moiety 'C16 H11 Br N6 O, 2(C2 H6 O S)'
_chemical_formula_sum 'C20 H23 Br N6 O3 S2'
_chemical_formula_weight 539.47
_chemical_name_systematic
'5-Amino-5'-bromo-2'-oxo-2,3-dihydro-1<i>H</i>-spiro[imidazo[1,2-<i>a</i>]pyridine-7,3'-indoline]-6,8-dicarbonitrile dimethyl sulfoxide disolvate'
_space_group_crystal_system monoclinic
_space_group_IT_number 14
_space_group_name_Hall '-P 2ybc'
_space_group_name_H-M_alt 'P 1 21/c 1'
_atom_sites_solution_hydrogens mixed
_audit_creation_method SHELXL-2018/3
_cell_angle_alpha 90
_cell_angle_beta 108.0560(10)
_cell_angle_gamma 90
_cell_formula_units_Z 4
_cell_length_a 10.39400(10)
_cell_length_b 26.2421(2)
_cell_length_c 8.98600(10)
_cell_measurement_reflns_used 27880
_cell_measurement_temperature 100(2)
_cell_measurement_theta_max 79.2
_cell_measurement_theta_min 3.37
_cell_volume 2330.32(4)
_computing_cell_refinement
;
CrysAlis PRO (Rigaku OD, 2021)
;
_computing_data_collection
;
CrysAlis PRO (Rigaku OD, 2021)
;
_computing_data_reduction
;
CrysAlis PRO (Rigaku OD, 2021)
;
_computing_molecular_graphics
;
ORTEP-3 for Windows (Farrugia, 2012)
;
_computing_publication_material
;
PLATON (Spek, 2020)
;
_computing_structure_refinement
;
SHELXL (Sheldrick, 2015b)
;
_computing_structure_solution
;
SHELXT (Sheldrick, 2015a)
;
_diffrn_ambient_temperature 100(2)
_diffrn_detector_area_resol_mean 0
_diffrn_measured_fraction_theta_full 1.000
_diffrn_measured_fraction_theta_max 0.999
_diffrn_measurement_device_type 'Rigaku XtaLAB Synergy Dualflex HyPix'
_diffrn_measurement_method '\f and \w'
_diffrn_radiation_type CuK\a
_diffrn_radiation_wavelength 1.54184
_diffrn_reflns_av_R_equivalents 0.0291
_diffrn_reflns_av_unetI/netI 0.0146
_diffrn_reflns_limit_h_max 13
_diffrn_reflns_limit_h_min -13
_diffrn_reflns_limit_k_max 33
_diffrn_reflns_limit_k_min -31
_diffrn_reflns_limit_l_max 11
_diffrn_reflns_limit_l_min -11
_diffrn_reflns_number 31508
_diffrn_reflns_theta_full 67.684
_diffrn_reflns_theta_max 79.426
_diffrn_reflns_theta_min 3.368
_diffrn_source 'micro-focus sealed X-ray tube'
_diffrn_standards_decay_% 0
_diffrn_standards_interval_count 0
_diffrn_standards_interval_time 0
_diffrn_standards_number 0
_exptl_absorpt_coefficient_mu 4.378
_exptl_absorpt_correction_T_max 0.899
_exptl_absorpt_correction_T_min 0.793
_exptl_absorpt_correction_type multi-scan
_exptl_absorpt_process_details
;
(CrysAlis PRO; Rigaku OD, 2021)
;
_exptl_crystal_colour colourless
_exptl_crystal_density_diffrn 1.538
_exptl_crystal_description prism
_exptl_crystal_F_000 1104
_exptl_crystal_size_max 0.050
_exptl_crystal_size_mid 0.030
_exptl_crystal_size_min 0.020
_refine_diff_density_max 0.631
_refine_diff_density_min -0.412
_refine_ls_extinction_coef 0.00068(7)
_refine_ls_extinction_expression Fc^*^=kFc[1+0.001xFc^2^\l^3^/sin(2\q)]^-1/4^
_refine_ls_extinction_method
;
SHELXL (Sheldrick, 2015b)
;
_refine_ls_goodness_of_fit_ref 1.172
_refine_ls_hydrogen_treatment constr
_refine_ls_matrix_type full
_refine_ls_number_parameters 331
_refine_ls_number_reflns 5062
_refine_ls_number_restraints 6
_refine_ls_restrained_S_all 1.171
_refine_ls_R_factor_all 0.0390
_refine_ls_R_factor_gt 0.0389
_refine_ls_shift/su_max 0.003
_refine_ls_shift/su_mean 0.000
_refine_ls_structure_factor_coef Fsqd
_refine_ls_weighting_details 'w=1/[\s^2^(Fo^2^)+(0.0287P)^2^+4.5523P] where P=(Fo^2^+2Fc^2^)/3'
_refine_ls_weighting_scheme calc
_refine_ls_wR_factor_gt 0.0943
_refine_ls_wR_factor_ref 0.0943
_reflns_number_gt 5047
_reflns_number_total 5062
_reflns_threshold_expression 'I > 2\s(I)'
_cod_data_source_file zv2013sup1.cif
_cod_data_source_block I
_cod_original_sg_symbol_H-M 'P 21/c'
_cod_database_code 2244087
_shelx_space_group_comment
;
The symmetry employed for this shelxl refinement is uniquely defined
by the following loop, which should always be used as a source of
symmetry information in preference to the above space-group names.
They are only intended as comments.
;
_shelx_estimated_absorpt_t_min 0.811
_shelx_estimated_absorpt_t_max 0.918

loop_
_space_group_symop_operation_xyz
'x, y, z'
'-x, y+1/2, -z+1/2'
'-x, -y, -z'
'x, -y-1/2, z-1/2'

loop_
_atom_site_type_symbol
_atom_site_label
_atom_site_fract_x
_atom_site_fract_y
_atom_site_fract_z
_atom_site_U_iso_or_equiv
_atom_site_adp_type
_atom_site_calc_flag
_atom_site_occupancy
_atom_site_disorder_assembly
_atom_site_disorder_group
Br Br1 0.43785(3) 0.56355(2) 0.19141(3) 0.02651(10) Uani d 1 . .
O O1 0.84018(19) 0.31921(7) 0.4894(2) 0.0262(4) Uani d 1 . .
N N1 0.7688(2) 0.33596(8) -0.0737(2) 0.0236(4) Uani d 1 . .
H H1 0.846974 0.349380 -0.079035 0.028 Uiso d 1 . .
C C1 0.7948(2) 0.36248(9) 0.4575(3) 0.0195(5) Uani d 1 . .
N N2 0.8234(2) 0.40340(8) 0.5544(2) 0.0223(4) Uani d 1 . .
H H2 0.883850 0.403189 0.650976 0.027 Uiso d 1 . .
C C2 0.6818(3) 0.30219(12) -0.1925(3) 0.0311(6) Uani d 1 . .
H H2A 0.730367 0.270499 -0.201996 0.037 Uiso calc 1 . .
H H2B 0.651308 0.319271 -0.295753 0.037 Uiso calc 1 . .
C C3 0.5622(3) 0.29063(10) -0.1340(3) 0.0269(6) Uani d 1 . .
H H3A 0.476650 0.303812 -0.207158 0.032 Uiso calc 1 . .
H H3B 0.553120 0.253560 -0.119462 0.032 Uiso calc 1 . .
N N4 0.5981(2) 0.31762(8) 0.0156(2) 0.0181(4) Uani d 1 . .
C C5 0.5237(2) 0.31827(8) 0.1184(3) 0.0162(4) Uani d 1 . .
N N5 0.4101(2) 0.28990(8) 0.0779(2) 0.0206(4) Uani d 1 . .
H H5A 0.387282 0.271975 -0.011822 0.025 Uiso d 1 . .
H H5B 0.357158 0.288865 0.140338 0.025 Uiso d 1 . .
C C6 0.5691(2) 0.34678(9) 0.2534(3) 0.0175(4) Uani d 1 . .
C C7 0.6955(2) 0.37927(9) 0.2964(3) 0.0164(4) Uani d 1 . .
C C8 0.7672(2) 0.37480(9) 0.1734(3) 0.0170(4) Uani d 1 . .
C C8A 0.7175(2) 0.34454(9) 0.0441(3) 0.0169(4) Uani d 1 . .
C C9 0.4989(3) 0.34610(9) 0.3650(3) 0.0227(5) Uani d 1 . .
N N9 0.4511(3) 0.34703(10) 0.4650(3) 0.0313(5) Uani d 1 . .
C C10 0.8877(3) 0.40296(9) 0.1953(3) 0.0219(5) Uani d 1 . .
N N10 0.9860(3) 0.42647(10) 0.2186(3) 0.0321(5) Uani d 1 . .
C C11 0.7468(2) 0.44627(9) 0.4847(3) 0.0198(5) Uani d 1 . .
C C12 0.6681(2) 0.43415(9) 0.3327(3) 0.0173(4) Uani d 1 . .
C C13 0.5776(2) 0.46901(9) 0.2424(3) 0.0187(5) Uani d 1 . .
H H13 0.523468 0.461160 0.138649 0.022 Uiso calc 1 . .
C C14 0.5690(2) 0.51605(9) 0.3097(3) 0.0208(5) Uani d 1 . .
C C15 0.6498(3) 0.52928(10) 0.4587(3) 0.0244(5) Uani d 1 . .
H H15 0.642919 0.562266 0.499107 0.029 Uiso calc 1 . .
C C16 0.7414(3) 0.49383(10) 0.5490(3) 0.0243(5) Uani d 1 . .
H H16 0.798109 0.502105 0.651194 0.029 Uiso calc 1 . .
S S1A 0.13352(7) 0.39460(3) 0.95312(8) 0.02416(16) Uani d 0.9 A 1
O O2A -0.0128(3) 0.38792(11) 0.8623(5) 0.0249(7) Uani d 0.9 A 1
C C17A 0.2226(3) 0.38206(13) 0.8160(4) 0.0335(7) Uani d 0.9 A 1
H H17A 0.214127 0.345875 0.787662 0.050 Uiso calc 0.9 A 1
H H17B 0.318415 0.390664 0.863195 0.050 Uiso calc 0.9 A 1
H H17C 0.184208 0.402768 0.721890 0.050 Uiso calc 0.9 A 1
C C18A 0.1618(4) 0.46142(14) 0.9724(5) 0.0453(9) Uani d 0.9 A 1
H H18A 0.126943 0.477575 0.869331 0.068 Uiso calc 0.9 A 1
H H18B 0.259115 0.468053 1.015790 0.068 Uiso calc 0.9 A 1
H H18C 0.115059 0.475458 1.042574 0.068 Uiso calc 0.9 A 1
S S1B 0.0823(6) 0.4388(2) 0.9322(8) 0.0235(12) Uani d 0.1 B 2
O O2B -0.024(3) 0.3988(13) 0.874(6) 0.0249(7) Uani d 0.1 B 2
C C17B 0.224(2) 0.4099(11) 1.073(3) 0.035(6) Uiso d 0.1 B 2
H H17D 0.252431 0.379726 1.026836 0.053 Uiso calc 0.1 B 2
H H17E 0.198648 0.399764 1.165015 0.053 Uiso calc 0.1 B 2
H H17F 0.299037 0.434301 1.104281 0.053 Uiso calc 0.1 B 2
C C18B 0.150(4) 0.4529(15) 0.778(3) 0.048(8) Uiso d 0.1 B 2
H H18D 0.168102 0.421089 0.730947 0.072 Uiso calc 0.1 B 2
H H18E 0.234154 0.472179 0.819275 0.072 Uiso calc 0.1 B 2
H H18F 0.084401 0.473284 0.697880 0.072 Uiso calc 0.1 B 2
S S2A 0.11696(8) 0.28805(3) 0.26820(8) 0.0263(2) Uani d 0.948(2) C 1
O O3A 0.24507(19) 0.25919(7) 0.2727(2) 0.0245(4) Uani d 0.95 C 1
C C19A 0.1529(3) 0.32357(12) 0.4465(4) 0.0286(7) Uani d 0.95 C 1
H H19A 0.214320 0.351728 0.444556 0.043 Uiso calc 0.95 C 1
H H19B 0.195632 0.301184 0.535359 0.043 Uiso calc 0.95 C 1
H H19C 0.068477 0.337256 0.457128 0.043 Uiso calc 0.95 C 1
C C20A 0.0076(3) 0.24245(15) 0.3136(6) 0.0422(11) Uani d 0.95 C 1
H H20A -0.027573 0.219286 0.224693 0.063 Uiso calc 0.95 C 1
H H20B -0.067876 0.260108 0.334906 0.063 Uiso calc 0.95 C 1
H H20C 0.058216 0.222893 0.406131 0.063 Uiso calc 0.95 C 1
S S2B 0.0451(16) 0.2982(5) 0.2263(16) 0.0263(2) Uani d 0.052(2) C 2
O O3B 0.165(3) 0.2865(13) 0.169(4) 0.0245(4) Uani d 0.05 C 2
C C19B 0.149(6) 0.306(3) 0.425(3) 0.0286(7) Uani d 0.05 C 2
H H19D 0.244796 0.302777 0.430774 0.043 Uiso calc 0.05 C 2
H H19E 0.127063 0.279408 0.490034 0.043 Uiso calc 0.05 C 2
H H19F 0.133444 0.339513 0.463042 0.043 Uiso calc 0.05 C 2
C C20B 0.045(10) 0.240(2) 0.326(11) 0.0422(11) Uani d 0.05 C 2
H H20D -0.020108 0.241711 0.385397 0.063 Uiso calc 0.05 C 2
H H20E 0.135442 0.233028 0.398604 0.063 Uiso calc 0.05 C 2
H H20F 0.018655 0.211771 0.250113 0.063 Uiso calc 0.05 C 2

loop_
_atom_site_aniso_label
_atom_site_aniso_U_11
_atom_site_aniso_U_22
_atom_site_aniso_U_33
_atom_site_aniso_U_12
_atom_site_aniso_U_13
_atom_site_aniso_U_23
Br1 0.02864(16) 0.01708(14) 0.03326(17) 0.00539(10) 0.00878(11) 0.00476(10)
O1 0.0292(10) 0.0233(9) 0.0252(9) 0.0092(7) 0.0069(8) 0.0058(7)
N1 0.0255(11) 0.0263(11) 0.0216(10) -0.0070(9) 0.0111(9) -0.0061(8)
C1 0.0192(11) 0.0212(11) 0.0186(11) 0.0012(9) 0.0067(9) 0.0025(9)
N2 0.0216(10) 0.0247(11) 0.0165(9) 0.0033(8) -0.0002(8) 0.0011(8)
C2 0.0280(14) 0.0391(16) 0.0275(13) -0.0081(12) 0.0106(11) -0.0137(12)
C3 0.0325(14) 0.0252(13) 0.0228(12) -0.0088(11) 0.0085(11) -0.0084(10)
N4 0.0179(9) 0.0202(10) 0.0161(9) -0.0034(8) 0.0054(8) -0.0035(8)
C5 0.0178(10) 0.0130(10) 0.0179(10) 0.0018(8) 0.0056(9) 0.0032(8)
N5 0.0214(10) 0.0218(10) 0.0192(10) -0.0040(8) 0.0074(8) -0.0034(8)
C6 0.0196(11) 0.0148(10) 0.0188(11) -0.0009(9) 0.0068(9) -0.0007(8)
C7 0.0185(11) 0.0136(10) 0.0164(10) 0.0000(8) 0.0044(9) -0.0004(8)
C8 0.0196(11) 0.0144(10) 0.0169(11) -0.0012(8) 0.0054(9) 0.0008(8)
C8A 0.0176(11) 0.0136(10) 0.0192(11) 0.0012(8) 0.0052(9) 0.0021(8)
C9 0.0247(12) 0.0192(11) 0.0240(12) -0.0048(9) 0.0073(10) -0.0059(9)
N9 0.0330(12) 0.0352(13) 0.0300(12) -0.0105(10) 0.0162(10) -0.0130(10)
C10 0.0263(13) 0.0197(11) 0.0204(11) -0.0026(10) 0.0084(10) -0.0031(9)
N10 0.0312(12) 0.0331(13) 0.0339(13) -0.0126(10) 0.0130(10) -0.0100(10)
C11 0.0201(11) 0.0202(11) 0.0168(11) -0.0012(9) 0.0025(9) 0.0007(9)
C12 0.0187(11) 0.0159(11) 0.0171(11) -0.0023(8) 0.0052(9) -0.0025(8)
C13 0.0205(11) 0.0169(11) 0.0170(11) -0.0019(9) 0.0037(9) -0.0004(9)
C14 0.0204(11) 0.0170(11) 0.0251(12) 0.0004(9) 0.0069(10) 0.0029(9)
C15 0.0307(13) 0.0180(11) 0.0258(13) -0.0031(10) 0.0106(11) -0.0058(10)
C16 0.0273(13) 0.0243(12) 0.0195(11) -0.0049(10) 0.0046(10) -0.0065(10)
S1A 0.0207(3) 0.0278(4) 0.0216(3) -0.0033(3) 0.0030(3) 0.0009(3)
O2A 0.0197(10) 0.0340(18) 0.0191(12) -0.0052(12) 0.0032(8) 0.0003(13)
C17A 0.0303(16) 0.0348(17) 0.0396(18) -0.0050(13) 0.0172(14) 0.0012(14)
C18A 0.046(2) 0.0296(18) 0.064(3) -0.0077(17) 0.0228(19) -0.0129(17)
S1B 0.023(3) 0.011(3) 0.041(3) 0.004(2) 0.017(3) 0.005(2)
O2B 0.0197(10) 0.0340(18) 0.0191(12) -0.0052(12) 0.0032(8) 0.0003(13)
S2A 0.0283(4) 0.0275(3) 0.0226(3) 0.0065(3) 0.0074(3) 0.0015(3)
O3A 0.0256(10) 0.0235(9) 0.0263(10) 0.0008(8) 0.0108(8) -0.0013(7)
C19A 0.0278(14) 0.0235(15) 0.0378(16) -0.0057(13) 0.0148(12) -0.0156(12)
C20A 0.028(2) 0.0434(18) 0.062(2) -0.0157(15) 0.023(2) -0.0283(17)
S2B 0.0283(4) 0.0275(3) 0.0226(3) 0.0065(3) 0.0074(3) 0.0015(3)
O3B 0.0256(10) 0.0235(9) 0.0263(10) 0.0008(8) 0.0108(8) -0.0013(7)
C19B 0.0278(14) 0.0235(15) 0.0378(16) -0.0057(13) 0.0148(12) -0.0156(12)
C20B 0.028(2) 0.0434(18) 0.062(2) -0.0157(15) 0.023(2) -0.0283(17)

loop_
_atom_type_symbol
_atom_type_description
_atom_type_scat_dispersion_real
_atom_type_scat_dispersion_imag
_atom_type_scat_source
C C 0.0181 0.0091 'International Tables Vol C Tables 4.2.6.8 and 6.1.1.4'
H H 0.0000 0.0000 'International Tables Vol C Tables 4.2.6.8 and 6.1.1.4'
Br Br -0.6763 1.2805 'International Tables Vol C Tables 4.2.6.8 and 6.1.1.4'
N N 0.0311 0.0180 'International Tables Vol C Tables 4.2.6.8 and 6.1.1.4'
O O 0.0492 0.0322 'International Tables Vol C Tables 4.2.6.8 and 6.1.1.4'
S S 0.3331 0.5567 'International Tables Vol C Tables 4.2.6.8 and 6.1.1.4'

loop_
_geom_angle_atom_site_label_1
_geom_angle_atom_site_label_2
_geom_angle_atom_site_label_3
_geom_angle_site_symmetry_1
_geom_angle_site_symmetry_3
_geom_angle
_geom_angle_publ_flag
C8A N1 C2 . . 111.7(2) ?
C8A N1 H1 . . 124.1 ?
C2 N1 H1 . . 124.2 ?
O1 C1 N2 . . 126.2(2) ?
O1 C1 C7 . . 125.0(2) ?
N2 C1 C7 . . 108.8(2) ?
C1 N2 C11 . . 111.5(2) ?
C1 N2 H2 . . 124.2 ?
C11 N2 H2 . . 124.3 ?
N1 C2 C3 . . 104.8(2) ?
N1 C2 H2A . . 110.8 ?
C3 C2 H2A . . 110.8 ?
N1 C2 H2B . . 110.8 ?
C3 C2 H2B . . 110.8 ?
H2A C2 H2B . . 108.9 ?
N4 C3 C2 . . 102.6(2) ?
N4 C3 H3A . . 111.3 ?
C2 C3 H3A . . 111.3 ?
N4 C3 H3B . . 111.3 ?
C2 C3 H3B . . 111.3 ?
H3A C3 H3B . . 109.2 ?
C5 N4 C8A . . 121.9(2) ?
C5 N4 C3 . . 125.9(2) ?
C8A N4 C3 . . 112.2(2) ?
N5 C5 N4 . . 116.1(2) ?
N5 C5 C6 . . 124.8(2) ?
N4 C5 C6 . . 119.1(2) ?
C5 N5 H5A . . 119.8 ?
C5 N5 H5B . . 120.2 ?
H5A N5 H5B . . 120.0 ?
C5 C6 C9 . . 120.5(2) ?
C5 C6 C7 . . 124.4(2) ?
C9 C6 C7 . . 115.1(2) ?
C6 C7 C8 . . 110.72(19) ?
C6 C7 C12 . . 112.51(19) ?
C8 C7 C12 . . 113.31(19) ?
C6 C7 C1 . . 110.56(19) ?
C8 C7 C1 . . 108.74(19) ?
C12 C7 C1 . . 100.51(18) ?
C8A C8 C10 . . 120.4(2) ?
C8A C8 C7 . . 121.5(2) ?
C10 C8 C7 . . 118.2(2) ?
N1 C8A C8 . . 128.9(2) ?
N1 C8A N4 . . 108.7(2) ?
C8 C8A N4 . . 122.3(2) ?
N9 C9 C6 . . 174.4(3) ?
N10 C10 C8 . . 177.5(3) ?
C16 C11 C12 . . 121.8(2) ?
C16 C11 N2 . . 128.7(2) ?
C12 C11 N2 . . 109.4(2) ?
C13 C12 C11 . . 120.7(2) ?
C13 C12 C7 . . 129.7(2) ?
C11 C12 C7 . . 109.5(2) ?
C12 C13 C14 . . 117.1(2) ?
C12 C13 H13 . . 121.4 ?
C14 C13 H13 . . 121.4 ?
C15 C14 C13 . . 122.8(2) ?
C15 C14 Br1 . . 119.25(19) ?
C13 C14 Br1 . . 117.94(18) ?
C14 C15 C16 . . 119.6(2) ?
C14 C15 H15 . . 120.2 ?
C16 C15 H15 . . 120.2 ?
C11 C16 C15 . . 117.8(2) ?
C11 C16 H16 . . 121.1 ?
C15 C16 H16 . . 121.1 ?
O2A S1A C18A . . 106.15(19) ?
O2A S1A C17A . . 105.0(2) ?
C18A S1A C17A . . 98.23(18) ?
S1A C17A H17A . . 109.5 ?
S1A C17A H17B . . 109.5 ?
H17A C17A H17B . . 109.5 ?
S1A C17A H17C . . 109.5 ?
H17A C17A H17C . . 109.5 ?
H17B C17A H17C . . 109.5 ?
S1A C18A H18A . . 109.5 ?
S1A C18A H18B . . 109.5 ?
H18A C18A H18B . . 109.5 ?
S1A C18A H18C . . 109.5 ?
H18A C18A H18C . . 109.5 ?
H18B C18A H18C . . 109.5 ?
O2B S1B C18B . . 107(2) ?
O2B S1B C17B . . 108(2) ?
C18B S1B C17B . . 101.7(16) ?
S1B C17B H17D . . 109.5 ?
S1B C17B H17E . . 109.5 ?
H17D C17B H17E . . 109.5 ?
S1B C17B H17F . . 109.5 ?
H17D C17B H17F . . 109.5 ?
H17E C17B H17F . . 109.5 ?
S1B C18B H18D . . 109.5 ?
S1B C18B H18E . . 109.5 ?
H18D C18B H18E . . 109.5 ?
S1B C18B H18F . . 109.5 ?
H18D C18B H18F . . 109.5 ?
H18E C18B H18F . . 109.5 ?
O3A S2A C20A . . 105.94(15) ?
O3A S2A C19A . . 107.28(13) ?
C20A S2A C19A . . 96.65(19) ?
S2A C19A H19A . . 109.5 ?
S2A C19A H19B . . 109.5 ?
H19A C19A H19B . . 109.5 ?
S2A C19A H19C . . 109.5 ?
H19A C19A H19C . . 109.5 ?
H19B C19A H19C . . 109.5 ?
S2A C20A H20A . . 109.5 ?
S2A C20A H20B . . 109.5 ?
H20A C20A H20B . . 109.5 ?
S2A C20A H20C . . 109.5 ?
H20A C20A H20C . . 109.5 ?
H20B C20A H20C . . 109.5 ?
O3B S2B C20B . . 97(4) ?
O3B S2B C19B . . 93(3) ?
C20B S2B C19B . . 72(4) ?
S2B C19B H19D . . 109.5 ?
S2B C19B H19E . . 109.5 ?
H19D C19B H19E . . 109.5 ?
S2B C19B H19F . . 109.5 ?
H19D C19B H19F . . 109.5 ?
H19E C19B H19F . . 109.5 ?
S2B C20B H20D . . 109.5 ?
S2B C20B H20E . . 109.5 ?
H20D C20B H20E . . 109.5 ?
S2B C20B H20F . . 109.5 ?
H20D C20B H20F . . 109.5 ?
H20E C20B H20F . . 109.5 ?

loop_
_geom_bond_atom_site_label_1
_geom_bond_atom_site_label_2
_geom_bond_site_symmetry_2
_geom_bond_distance
_geom_bond_publ_flag
Br1 C14 . 1.909(2) ?
O1 C1 . 1.229(3) ?
N1 C8A . 1.344(3) ?
N1 C2 . 1.464(3) ?
N1 H1 . 0.9000 ?
C1 N2 . 1.356(3) ?
C1 C7 . 1.559(3) ?
N2 C11 . 1.408(3) ?
N2 H2 . 0.8999 ?
C2 C3 . 1.523(4) ?
C2 H2A . 0.9900 ?
C2 H2B . 0.9900 ?
C3 N4 . 1.462(3) ?
C3 H3A . 0.9900 ?
C3 H3B . 0.9900 ?
N4 C5 . 1.377(3) ?
N4 C8A . 1.381(3) ?
C5 N5 . 1.347(3) ?
C5 C6 . 1.378(3) ?
N5 H5A . 0.8996 ?
N5 H5B . 0.8999 ?
C6 C9 . 1.412(3) ?
C6 C7 . 1.513(3) ?
C7 C8 . 1.517(3) ?
C7 C12 . 1.523(3) ?
C8 C8A . 1.369(3) ?
C8 C10 . 1.414(3) ?
C9 N9 . 1.154(4) ?
C10 N10 . 1.156(4) ?
C11 C16 . 1.384(4) ?
C11 C12 . 1.394(3) ?
C12 C13 . 1.381(3) ?
C13 C14 . 1.390(3) ?
C13 H13 . 0.9500 ?
C14 C15 . 1.386(4) ?
C15 C16 . 1.397(4) ?
C15 H15 . 0.9500 ?
C16 H16 . 0.9500 ?
S1A O2A . 1.497(3) ?
S1A C18A . 1.778(4) ?
S1A C17A . 1.787(3) ?
C17A H17A . 0.9800 ?
C17A H17B . 0.9800 ?
C17A H17C . 0.9800 ?
C18A H18A . 0.9800 ?
C18A H18B . 0.9800 ?
C18A H18C . 0.9800 ?
S1B O2B . 1.497(4) ?
S1B C18B . 1.777(5) ?
S1B C17B . 1.787(5) ?
C17B H17D . 0.9800 ?
C17B H17E . 0.9800 ?
C17B H17F . 0.9800 ?
C18B H18D . 0.9800 ?
C18B H18E . 0.9800 ?
C18B H18F . 0.9800 ?
S2A O3A . 1.521(2) ?
S2A C20A . 1.782(3) ?
S2A C19A . 1.790(3) ?
C19A H19A . 0.9800 ?
C19A H19B . 0.9800 ?
C19A H19C . 0.9800 ?
C20A H20A . 0.9800 ?
C20A H20B . 0.9800 ?
C20A H20C . 0.9800 ?
S2B O3B . 1.522(4) ?
S2B C20B . 1.782(5) ?
S2B C19B . 1.790(4) ?
C19B H19D . 0.9800 ?
C19B H19E . 0.9800 ?
C19B H19F . 0.9800 ?
C20B H20D . 0.9800 ?
C20B H20E . 0.9800 ?
C20B H20F . 0.9800 ?

loop_
_geom_hbond_atom_site_label_D
_geom_hbond_atom_site_label_H
_geom_hbond_atom_site_label_A
_geom_hbond_site_symmetry_A
_geom_hbond_distance_DH
_geom_hbond_distance_HA
_geom_hbond_distance_DA
_geom_hbond_angle_DHA
_geom_hbond_publ_flag
N1 H1 O2A 1_654 0.90 1.98 2.855(4) 165 yes
N1 H1 O2B 1_654 0.90 2.00 2.87(4) 160 yes
N2 H2 O2A 1_655 0.90 1.91 2.793(5) 166 yes
N2 H2 O2B 1_655 0.90 1.94 2.82(5) 166 yes
N5 H5A O3A 4_565 0.90 2.20 3.034(3) 155 yes
N5 H5B O3A . 0.90 2.06 2.918(3) 160 yes
C2 H2B N9 1_554 0.99 2.59 3.469(4) 148 yes
C19A H19A N9 . 0.98 2.41 3.114(5) 128 yes
C19A H19C O1 1_455 0.98 2.52 3.392(4) 148 yes
C20A H20B O1 1_455 0.98 2.46 3.359(4) 152 yes

loop_
_geom_torsion_atom_site_label_1
_geom_torsion_atom_site_label_2
_geom_torsion_atom_site_label_3
_geom_torsion_atom_site_label_4
_geom_torsion_site_symmetry_1
_geom_torsion_site_symmetry_2
_geom_torsion_site_symmetry_3
_geom_torsion_site_symmetry_4
_geom_torsion
_geom_torsion_publ_flag
O1 C1 N2 C11 . . . . -175.7(2) ?
C7 C1 N2 C11 . . . . 5.0(3) ?
C8A N1 C2 C3 . . . . 1.0(3) ?
N1 C2 C3 N4 . . . . -2.3(3) ?
C2 C3 N4 C5 . . . . -178.4(2) ?
C2 C3 N4 C8A . . . . 3.0(3) ?
C8A N4 C5 N5 . . . . -179.2(2) ?
C3 N4 C5 N5 . . . . 2.4(3) ?
C8A N4 C5 C6 . . . . 0.3(3) ?
C3 N4 C5 C6 . . . . -178.2(2) ?
N5 C5 C6 C9 . . . . 2.8(4) ?
N4 C5 C6 C9 . . . . -176.6(2) ?
N5 C5 C6 C7 . . . . -178.9(2) ?
N4 C5 C6 C7 . . . . 1.7(3) ?
C5 C6 C7 C8 . . . . -1.8(3) ?
C9 C6 C7 C8 . . . . 176.6(2) ?
C5 C6 C7 C12 . . . . 126.2(2) ?
C9 C6 C7 C12 . . . . -55.4(3) ?
C5 C6 C7 C1 . . . . -122.3(2) ?
C9 C6 C7 C1 . . . . 56.1(3) ?
O1 C1 C7 C6 . . . . 56.6(3) ?
N2 C1 C7 C6 . . . . -124.1(2) ?
O1 C1 C7 C8 . . . . -65.2(3) ?
N2 C1 C7 C8 . . . . 114.1(2) ?
O1 C1 C7 C12 . . . . 175.6(2) ?
N2 C1 C7 C12 . . . . -5.1(2) ?
C6 C7 C8 C8A . . . . 0.0(3) ?
C12 C7 C8 C8A . . . . -127.5(2) ?
C1 C7 C8 C8A . . . . 121.6(2) ?
C6 C7 C8 C10 . . . . 179.8(2) ?
C12 C7 C8 C10 . . . . 52.4(3) ?
C1 C7 C8 C10 . . . . -58.5(3) ?
C2 N1 C8A C8 . . . . -178.1(3) ?
C2 N1 C8A N4 . . . . 0.9(3) ?
C10 C8 C8A N1 . . . . 0.9(4) ?
C7 C8 C8A N1 . . . . -179.2(2) ?
C10 C8 C8A N4 . . . . -178.0(2) ?
C7 C8 C8A N4 . . . . 1.9(3) ?
C5 N4 C8A N1 . . . . 178.8(2) ?
C3 N4 C8A N1 . . . . -2.6(3) ?
C5 N4 C8A C8 . . . . -2.1(3) ?
C3 N4 C8A C8 . . . . 176.5(2) ?
C1 N2 C11 C16 . . . . 175.8(3) ?
C1 N2 C11 C12 . . . . -2.6(3) ?
C16 C11 C12 C13 . . . . -2.4(4) ?
N2 C11 C12 C13 . . . . 176.2(2) ?
C16 C11 C12 C7 . . . . -179.5(2) ?
N2 C11 C12 C7 . . . . -1.0(3) ?
C6 C7 C12 C13 . . . . -55.6(3) ?
C8 C7 C12 C13 . . . . 70.9(3) ?
C1 C7 C12 C13 . . . . -173.2(2) ?
C6 C7 C12 C11 . . . . 121.2(2) ?
C8 C7 C12 C11 . . . . -112.3(2) ?
C1 C7 C12 C11 . . . . 3.6(2) ?
C11 C12 C13 C14 . . . . 0.0(4) ?
C7 C12 C13 C14 . . . . 176.5(2) ?
C12 C13 C14 C15 . . . . 2.3(4) ?
C12 C13 C14 Br1 . . . . -176.74(18) ?
C13 C14 C15 C16 . . . . -2.1(4) ?
Br1 C14 C15 C16 . . . . 176.9(2) ?
C12 C11 C16 C15 . . . . 2.5(4) ?
N2 C11 C16 C15 . . . . -175.7(2) ?
C14 C15 C16 C11 . . . . -0.3(4) ?

_cod_database_fobs_code 2244087
